data_4510982
loop_
_publ_author_name
'Zhang, Gao'
'Yao, Shi-Yan'
'Guo, Dong-Wei'
'Tian, Yun-Qi'

_publ_section_title
;
 Noncentrosymmetric and Homochiral Metal&#x2212;Organic Frameworks of
 (S)-2-(1H-Imidazole1-yl) Propionic Acid
;
_journal_issue 5
_journal_name_full 'Crystal Growth &amp; Design'
_journal_page_first 2355
_journal_paper_doi 10.1021/cg1001368
_journal_volume 10
_journal_year 2010
_chemical_absolute_configuration rm
_chemical_formula_moiety Co(C6H7N2O2)2
_chemical_formula_sum 'C12 H14 Co N4 O4'
_chemical_formula_weight 337.20
_chemical_name_common 'cobalt 2-(1H-imidazole-yl) propinate'
_chemical_name_systematic
; 
 ? 
;
_space_group_IT_number 19
_symmetry_cell_setting orthorhombic
_symmetry_space_group_name_Hall 'P 2ac 2ab'
_symmetry_space_group_name_H-M 'P 21 21 21'
_atom_sites_solution_hydrogens geom
_atom_sites_solution_primary direct
_atom_sites_solution_secondary difmap
_audit_creation_method SHELXL-97
_cell_angle_alpha 90.00
_cell_angle_beta 90.00
_cell_angle_gamma 90.00
_cell_formula_units_Z 4
_cell_length_a 8.3992(10)
_cell_length_b 12.6546(16)
_cell_length_c 13.3111(16)
_cell_measurement_temperature 293(2)
_cell_measurement_theta_max none
_cell_measurement_theta_min none
_cell_volume 1414.8(3)
_computing_cell_refinement 'Bruker SAINT'
_computing_data_collection 'Bruker SMART'
_computing_data_reduction 'Bruker SAINT'
_computing_molecular_graphics 'Bruker SHELXTL'
_computing_publication_material 'Bruker SHELXTL'
_computing_structure_refinement 'SHELXL-97 (Sheldrick, 1997)'
_computing_structure_solution 'SHELXS-97 (Sheldrick, 1990)'
_diffrn_ambient_temperature 293(2)
_diffrn_measured_fraction_theta_full 1.000
_diffrn_measured_fraction_theta_max 1.000
_diffrn_measurement_device_type 'Bruker SMART CCD area detector'
_diffrn_measurement_method 'phi and omega scans'
_diffrn_radiation_monochromator graphite
_diffrn_radiation_source 'fine-focus sealed tube'
_diffrn_radiation_type MoK\a
_diffrn_radiation_wavelength 0.71073
_diffrn_reflns_av_R_equivalents 0.0384
_diffrn_reflns_av_sigmaI/netI 0.0511
_diffrn_reflns_limit_h_max 9
_diffrn_reflns_limit_h_min -8
_diffrn_reflns_limit_k_max 14
_diffrn_reflns_limit_k_min -15
_diffrn_reflns_limit_l_max 13
_diffrn_reflns_limit_l_min -15
_diffrn_reflns_number 7028
_diffrn_reflns_theta_full 24.99
_diffrn_reflns_theta_max 24.99
_diffrn_reflns_theta_min 2.22
_diffrn_standards_decay_% 0
_exptl_absorpt_coefficient_mu 1.234
_exptl_absorpt_correction_T_max 0.6935
_exptl_absorpt_correction_T_min 0.5397
_exptl_absorpt_correction_type 'empirical used sadabs'
_exptl_crystal_colour pink
_exptl_crystal_density_diffrn 1.583
_exptl_crystal_density_method 'not measured'
_exptl_crystal_description none
_exptl_crystal_F_000 692
_exptl_crystal_size_max 0.57
_exptl_crystal_size_mid 0.40
_exptl_crystal_size_min 0.32
_refine_diff_density_max 0.271
_refine_diff_density_min -0.185
_refine_diff_density_rms 0.049
_refine_ls_abs_structure_details 'Flack H D (1983), Acta Cryst. A39, 876-881'
_refine_ls_abs_structure_Flack 0.006(19)
_refine_ls_extinction_method none
_refine_ls_goodness_of_fit_ref 1.035
_refine_ls_hydrogen_treatment constr
_refine_ls_matrix_type full
_refine_ls_number_parameters 190
_refine_ls_number_reflns 2472
_refine_ls_number_restraints 0
_refine_ls_restrained_S_all 1.035
_refine_ls_R_factor_all 0.0426
_refine_ls_R_factor_gt 0.0333
_refine_ls_shift/su_max 0.000
_refine_ls_shift/su_mean 0.000
_refine_ls_structure_factor_coef Fsqd
_refine_ls_weighting_details 'calc w=1/[\s^2^(Fo^2^)+(0.0255P)^2^+0.0000P] where P=(Fo^2^+2Fc^2^)/3'
_refine_ls_weighting_scheme calc
_refine_ls_wR_factor_gt 0.0647
_refine_ls_wR_factor_ref 0.0681
_reflns_number_gt 2127
_reflns_number_total 2472
_reflns_threshold_expression >2sigma(I)
_cod_data_source_file 4.CIF
_cod_data_source_block 4
_cod_original_sg_symbol_H-M P2(1)2(1)2(1)
_cod_database_code 4510982

loop_
_symmetry_equiv_pos_as_xyz
'x, y, z'
'-x+1/2, -y, z+1/2'
'-x, y+1/2, -z+1/2'
'x+1/2, -y+1/2, -z'

loop_
_atom_site_label
_atom_site_type_symbol
_atom_site_fract_x
_atom_site_fract_y
_atom_site_fract_z
_atom_site_U_iso_or_equiv
_atom_site_adp_type
_atom_site_occupancy
_atom_site_symmetry_multiplicity
_atom_site_calc_flag
_atom_site_refinement_flags
Co1 Co 0.88371(5) 0.03603(3) 0.26827(3) 0.03262(13) Uani 1 1 d .
N1 N 0.2341(3) 0.4038(2) 0.2695(2) 0.0353(6) Uani 1 1 d .
N2 N 0.4095(3) 0.2918(2) 0.32881(19) 0.0363(7) Uani 1 1 d .
N3 N 1.0252(3) -0.0214(2) 0.37917(18) 0.0379(7) Uani 1 1 d .
N4 N 1.2091(3) -0.0914(2) 0.47562(19) 0.0367(7) Uani 1 1 d .
O1 O 0.7683(3) 0.1371(2) 0.35237(17) 0.0483(7) Uani 1 1 d .
O2 O 0.5867(3) 0.1412(2) 0.23454(19) 0.0781(10) Uani 1 1 d .
O3 O 1.5287(3) -0.1095(2) 0.65308(17) 0.0511(7) Uani 1 1 d .
O4 O 1.3359(3) 0.0075(2) 0.64060(19) 0.0647(9) Uani 1 1 d .
C1 C 0.1745(4) 0.3040(3) 0.2621(3) 0.0439(9) Uani 1 1 d .
H1A H 0.0750 0.2867 0.2362 0.053 Uiso 1 1 calc R
C2 C 0.2812(4) 0.2340(3) 0.2979(3) 0.0498(10) Uani 1 1 d .
H2A H 0.2698 0.1609 0.3010 0.060 Uiso 1 1 calc R
C3 C 0.3768(4) 0.3929(3) 0.3101(2) 0.0369(8) Uani 1 1 d .
H3A H 0.4455 0.4487 0.3239 0.044 Uiso 1 1 calc R
C4 C 0.5536(4) 0.2523(3) 0.3792(2) 0.0407(9) Uani 1 1 d .
H4A H 0.6262 0.3124 0.3873 0.049 Uiso 1 1 calc R
C5 C 0.5159(5) 0.2110(4) 0.4828(3) 0.0755(16) Uani 1 1 d .
H5A H 0.4636 0.2651 0.5211 0.113 Uiso 1 1 calc R
H5B H 0.6128 0.1909 0.5159 0.113 Uiso 1 1 calc R
H5C H 0.4473 0.1506 0.4774 0.113 Uiso 1 1 calc R
C6 C 0.6387(4) 0.1702(3) 0.3149(2) 0.0383(9) Uani 1 1 d .
C7 C 0.9581(4) -0.0484(3) 0.4707(2) 0.0488(10) Uani 1 1 d .
H7A H 0.8520 -0.0386 0.4884 0.059 Uiso 1 1 calc R
C8 C 1.1757(4) -0.0487(3) 0.3853(2) 0.0373(8) Uani 1 1 d .
H8A H 1.2496 -0.0398 0.3340 0.045 Uiso 1 1 calc R
C9 C 1.0705(4) -0.0909(3) 0.5296(3) 0.0494(10) Uani 1 1 d .
H9A H 1.0569 -0.1154 0.5949 0.059 Uiso 1 1 calc R
C10 C 1.3625(4) -0.1301(3) 0.5142(2) 0.0440(9) Uani 1 1 d .
H10A H 1.3469 -0.2040 0.5337 0.053 Uiso 1 1 calc R
C11 C 1.4895(4) -0.1283(4) 0.4385(3) 0.0658(13) Uani 1 1 d .
H11A H 1.4560 -0.1672 0.3803 0.099 Uiso 1 1 calc R
H11B H 1.5839 -0.1601 0.4658 0.099 Uiso 1 1 calc R
H11C H 1.5118 -0.0565 0.4198 0.099 Uiso 1 1 calc R
C12 C 1.4088(4) -0.0692(3) 0.6100(2) 0.0402(9) Uani 1 1 d .

loop_
_atom_site_aniso_label
_atom_site_aniso_U_11
_atom_site_aniso_U_22
_atom_site_aniso_U_33
_atom_site_aniso_U_23
_atom_site_aniso_U_13
_atom_site_aniso_U_12
Co1 0.0288(2) 0.0381(3) 0.0310(2) -0.0033(2) -0.00186(19) 0.0002(2)
N1 0.0357(15) 0.0341(16) 0.0362(14) -0.0032(14) -0.0051(15) 0.0026(12)
N2 0.0369(18) 0.0353(17) 0.0367(16) -0.0055(12) -0.0065(14) 0.0088(14)
N3 0.0359(16) 0.048(2) 0.0294(15) -0.0053(14) -0.0008(12) 0.0016(15)
N4 0.0314(16) 0.0538(19) 0.0250(15) 0.0000(13) -0.0052(13) 0.0074(14)
O1 0.0422(15) 0.0560(17) 0.0466(14) -0.0133(13) -0.0069(12) 0.0151(13)
O2 0.086(2) 0.099(2) 0.0498(15) -0.0377(17) -0.0280(18) 0.0487(18)
O3 0.0452(15) 0.0631(18) 0.0450(14) -0.0013(14) -0.0166(12) -0.0028(14)
O4 0.084(2) 0.059(2) 0.0508(16) -0.0146(14) -0.0151(14) 0.0145(16)
C1 0.0367(19) 0.038(2) 0.057(2) -0.0043(19) -0.0134(18) -0.0042(16)
C2 0.049(2) 0.038(2) 0.063(3) 0.0004(19) -0.0029(19) -0.0015(19)
C3 0.040(2) 0.036(2) 0.0353(17) -0.0035(15) -0.0042(18) 0.0024(19)
C4 0.045(2) 0.038(2) 0.040(2) -0.0085(17) -0.0119(17) 0.0144(17)
C5 0.086(4) 0.105(4) 0.036(2) -0.004(2) 0.005(2) 0.047(3)
C6 0.043(2) 0.044(2) 0.0272(18) -0.0005(15) -0.0013(17) 0.0081(19)
C7 0.0359(19) 0.073(3) 0.0380(19) -0.004(2) 0.0002(16) 0.005(2)
C8 0.0286(18) 0.050(2) 0.0332(18) -0.0003(18) -0.0003(14) 0.0037(18)
C9 0.049(2) 0.069(3) 0.0298(19) 0.0052(18) 0.0044(18) 0.000(2)
C10 0.044(2) 0.054(2) 0.0350(19) -0.0036(16) -0.0085(18) 0.0060(19)
C11 0.047(3) 0.094(4) 0.056(3) -0.009(2) -0.005(2) 0.021(2)
C12 0.042(2) 0.046(2) 0.0324(19) 0.0034(16) -0.0039(18) -0.0029(18)

loop_
_atom_type_symbol
_atom_type_description
_atom_type_scat_dispersion_real
_atom_type_scat_dispersion_imag
_atom_type_scat_source
C C 0.0033 0.0016 'International Tables Vol C Tables 4.2.6.8 and 6.1.1.4'
H H 0.0000 0.0000 'International Tables Vol C Tables 4.2.6.8 and 6.1.1.4'
N N 0.0061 0.0033 'International Tables Vol C Tables 4.2.6.8 and 6.1.1.4'
O O 0.0106 0.0060 'International Tables Vol C Tables 4.2.6.8 and 6.1.1.4'
Co Co 0.3494 0.9721 'International Tables Vol C Tables 4.2.6.8 and 6.1.1.4'

loop_
_geom_angle_atom_site_label_1
_geom_angle_atom_site_label_2
_geom_angle_atom_site_label_3
_geom_angle
_geom_angle_site_symmetry_1
_geom_angle_site_symmetry_3
O3 Co1 O1 109.11(11) 2_754 .
O3 Co1 N1 112.88(11) 2_754 3_645
O1 Co1 N1 116.33(11) . 3_645
O3 Co1 N3 121.65(11) 2_754 .
O1 Co1 N3 96.20(10) . .
N1 Co1 N3 99.91(11) 3_645 .
C3 N1 C1 105.4(3) . .
C3 N1 Co1 129.5(2) . 3_655
C1 N1 Co1 125.0(2) . 3_655
C3 N2 C2 107.2(3) . .
C3 N2 C4 125.5(3) . .
C2 N2 C4 127.2(3) . .
C8 N3 C7 105.8(3) . .
C8 N3 Co1 134.7(2) . .
C7 N3 Co1 119.3(2) . .
C8 N4 C9 106.9(3) . .
C8 N4 C10 128.8(3) . .
C9 N4 C10 124.3(3) . .
C6 O1 Co1 114.6(2) . .
C12 O3 Co1 117.9(2) . 2_755
C2 C1 N1 109.9(3) . .
C1 C2 N2 106.2(3) . .
N1 C3 N2 111.3(3) . .
N2 C4 C5 111.2(3) . .
N2 C4 C6 111.2(3) . .
C5 C4 C6 112.0(3) . .
O2 C6 O1 123.8(3) . .
O2 C6 C4 122.2(3) . .
O1 C6 C4 114.0(3) . .
C9 C7 N3 109.1(3) . .
N3 C8 N4 111.2(3) . .
C7 C9 N4 107.1(3) . .
C11 C10 N4 113.0(3) . .
C11 C10 C12 112.2(3) . .
N4 C10 C12 110.1(3) . .
O4 C12 O3 124.7(3) . .
O4 C12 C10 123.3(3) . .
O3 C12 C10 112.0(3) . .

loop_
_geom_bond_atom_site_label_1
_geom_bond_atom_site_label_2
_geom_bond_distance
_geom_bond_site_symmetry_2
Co1 O3 1.938(2) 2_754
Co1 O1 1.957(2) .
Co1 N1 2.008(3) 3_645
Co1 N3 2.030(3) .
N1 C3 1.322(4) .
N1 C1 1.363(4) .
N1 Co1 2.008(3) 3_655
N2 C3 1.332(4) .
N2 C2 1.366(4) .
N2 C4 1.471(4) .
N3 C8 1.312(4) .
N3 C7 1.385(4) .
N4 C8 1.348(4) .
N4 C9 1.368(4) .
N4 C10 1.471(4) .
O1 C6 1.269(4) .
O2 C6 1.212(4) .
O3 C12 1.266(4) .
O3 Co1 1.938(2) 2_755
O4 C12 1.217(4) .
C1 C2 1.347(4) .
C4 C5 1.509(5) .
C4 C6 1.524(4) .
C7 C9 1.340(5) .
C10 C11 1.468(5) .
C10 C12 1.539(4) .
